data_1534335
loop_
_publ_author_name
'Brunton, G.'

_publ_section_title
;
 The crystal structure of Na3 Cr F6
;
_journal_name_full 'Materials Research Bulletin'
_journal_page_first 621
_journal_page_last 626
_journal_volume 4
_journal_year 1969
_chemical_formula_sum 'Cr F6 Na3'
_chemical_name_systematic 'Na3 (Cr F6)'
_space_group_IT_number 14
_symmetry_space_group_name_Hall '-P 2ybc'
_symmetry_space_group_name_H-M 'P 1 21/c 1'
_cell_angle_alpha 90
_cell_angle_beta 125.021
_cell_angle_gamma 90
_cell_formula_units_Z 2
_cell_length_a 5.4913
_cell_length_b 5.7021
_cell_length_c 9.6618
_cell_volume 247.754
_citation_journal_id_ASTM MRBUAC
_cod_data_source_file Brunton_MRBUAC_1969_1646.cif
_cod_data_source_block Cr1F6Na3
_cod_original_cell_volume 247.7542
_cod_original_formula_sum 'Cr1 F6 Na3'
_cod_database_code 1534335

loop_
_symmetry_equiv_pos_as_xyz
x,y,z
-x,y+1/2,-z+1/2
-x,-y,-z
x,-y-1/2,z-1/2

loop_
_atom_site_label
_atom_site_type_symbol
_atom_site_fract_x
_atom_site_fract_y
_atom_site_fract_z
_atom_site_occupancy
_atom_site_U_iso_or_equiv
Na2 Na+1 0.7606 -0.0554 0.2458 1 0.0
F1 F-1 0.3374 0.0536 0.225 1 0.0
F3 F-1 0.0976 0.2775 0.9314 1 0.0
Na1 Na+1 0.5 0 0.5 1 0.0
F2 F-1 0.7661 0.1761 0.0503 1 0.0
Cr1 Cr+3 0 0 0 1 0.0
